data_7152318
loop_
_publ_author_name
'Balaji, Ganapathy'
'Della Pelle, Andrea M.'
'Popere, Bhooshan C.'
'Chandrasekaran, A.'
'Thayumanavan, S.'

_publ_section_title
;
 Synthesis and properties of thienopyrrole based heteroacenes -
 indolodibenzothienopyrrole and dicarbazolodithienopyrrole.
;
_journal_issue 17
_journal_name_full 'Organic &amp; biomolecular chemistry'
_journal_page_first 3455
_journal_page_last 3462
_journal_paper_doi 10.1039/c2ob25087j
_journal_volume 10
_journal_year 2012
_chemical_formula_sum 'C44 H47 N3 O4 S2'
_chemical_formula_weight 745.97
_chemical_name_systematic
;
?
;
_space_group_IT_number 2
_symmetry_cell_setting triclinic
_symmetry_space_group_name_Hall '-P 1'
_symmetry_space_group_name_H-M 'P -1'
_atom_sites_solution_hydrogens geom
_atom_sites_solution_primary direct
_atom_sites_solution_secondary difmap
_audit_creation_method SHELXL-97
_cell_angle_alpha 108.851(2)
_cell_angle_beta 97.4139(18)
_cell_angle_gamma 100.602(2)
_cell_formula_units_Z 2
_cell_length_a 10.9704(4)
_cell_length_b 12.7453(4)
_cell_length_c 15.4994(6)
_cell_measurement_temperature 293(2)
_cell_volume 1974.07(13)
_computing_structure_refinement 'SHELXL-97 (Sheldrick, 1997)'
_computing_structure_solution 'SHELXS-97 (Sheldrick, 1990)'
_diffrn_ambient_temperature 293(2)
_diffrn_measured_fraction_theta_full 0.983
_diffrn_measured_fraction_theta_max 0.983
_diffrn_measurement_device_type 'Nonius KappaCCD area detector'
_diffrn_radiation_monochromator graphite
_diffrn_radiation_source 'fine-focus sealed tube'
_diffrn_radiation_type MoK\a
_diffrn_radiation_wavelength 0.71073
_diffrn_reflns_av_R_equivalents 0.0249
_diffrn_reflns_av_sigmaI/netI 0.0430
_diffrn_reflns_limit_h_max 12
_diffrn_reflns_limit_h_min -13
_diffrn_reflns_limit_k_max 13
_diffrn_reflns_limit_k_min -15
_diffrn_reflns_limit_l_max 17
_diffrn_reflns_limit_l_min -18
_diffrn_reflns_number 10922
_diffrn_reflns_theta_full 25.07
_diffrn_reflns_theta_max 25.07
_diffrn_reflns_theta_min 4.13
_exptl_absorpt_coefficient_mu 0.181
_exptl_absorpt_correction_type none
_exptl_crystal_colour yellow
_exptl_crystal_density_diffrn 1.255
_exptl_crystal_density_method 'not measured'
_exptl_crystal_description needle
_exptl_crystal_F_000 792
_exptl_crystal_size_max 0.75
_exptl_crystal_size_mid 0.10
_exptl_crystal_size_min 0.05
_refine_diff_density_max 0.558
_refine_diff_density_min -0.259
_refine_diff_density_rms 0.044
_refine_ls_extinction_method none
_refine_ls_goodness_of_fit_ref 1.041
_refine_ls_hydrogen_treatment constr
_refine_ls_matrix_type full
_refine_ls_number_parameters 477
_refine_ls_number_reflns 6883
_refine_ls_number_restraints 6
_refine_ls_restrained_S_all 1.095
_refine_ls_R_factor_all 0.0779
_refine_ls_R_factor_gt 0.0564
_refine_ls_shift/su_max 0.000
_refine_ls_shift/su_mean 0.000
_refine_ls_structure_factor_coef Fsqd
_refine_ls_weighting_details 'calc w=1/[\s^2^(Fo^2^)+(0.0808P)^2^+0.9912P] where P=(Fo^2^+2Fc^2^)/3'
_refine_ls_weighting_scheme calc
_refine_ls_wR_factor_gt 0.1501
_refine_ls_wR_factor_ref 0.1643
_reflns_number_gt 5201
_reflns_number_total 6883
_reflns_threshold_expression >2sigma(I)
_cod_data_source_file c2ob25087j.txt
_cod_data_source_block bg7
_cod_depositor_comments
;
The following automatic conversions were performed:

'_symmetry_cell_setting' value 'Triclinic' changed to 'triclinic'
according to /home/saulius/struct/CIF-dictionaries/cif_core.dic
dictionary named 'cif_core.dic' version 2.4.1 from 2010-06-29.

Automatic conversion script
Id: cif_fix_values 1715 2011-07-08 13:25:40Z adriana 
;
_cod_original_cell_volume 1974.07(12)
_cod_original_sg_symbol_H-M P-1
_cod_database_code 7152318

loop_
_symmetry_equiv_pos_as_xyz
'x, y, z'
'-x, -y, -z'

loop_
_atom_site_label
_atom_site_type_symbol
_atom_site_fract_x
_atom_site_fract_y
_atom_site_fract_z
_atom_site_U_iso_or_equiv
_atom_site_adp_type
_atom_site_occupancy
_atom_site_symmetry_multiplicity
_atom_site_calc_flag
_atom_site_refinement_flags
S1 S 0.61428(8) 0.07783(6) -0.05361(5) 0.0525(2) Uani 1 1 d .
C2 C 0.6331(3) 0.0898(2) -0.16078(19) 0.0458(6) Uani 1 1 d .
C3 C 0.6992(3) 0.0294(2) -0.22211(19) 0.0458(6) Uani 1 1 d .
N4 N 0.7653(2) -0.0501(2) -0.21401(16) 0.0516(6) Uani 1 1 d .
H4 H 0.7742 -0.0728 -0.1675 0.062 Uiso 1 1 calc R
C5 C 0.8149(3) -0.0872(2) -0.2926(2) 0.0492(7) Uani 1 1 d .
C6 C 0.8881(3) -0.1670(3) -0.3150(2) 0.0607(8) Uani 1 1 d .
H6 H 0.9104 -0.2040 -0.2748 0.073 Uiso 1 1 calc R
C7 C 0.9261(3) -0.1888(3) -0.3987(2) 0.0688(9) Uani 1 1 d .
H7 H 0.9750 -0.2417 -0.4152 0.083 Uiso 1 1 calc R
C8 C 0.8938(4) -0.1343(3) -0.4591(2) 0.0727(9) Uani 1 1 d .
H8 H 0.9218 -0.1509 -0.5150 0.087 Uiso 1 1 calc R
C9 C 0.8204(3) -0.0556(3) -0.4381(2) 0.0611(8) Uani 1 1 d .
H9 H 0.7986 -0.0197 -0.4794 0.073 Uiso 1 1 calc R
C10 C 0.7798(3) -0.0310(2) -0.35344(19) 0.0486(7) Uani 1 1 d .
C11 C 0.7060(3) 0.0446(2) -0.30742(19) 0.0467(6) Uani 1 1 d .
C12 C 0.6456(3) 0.1229(3) -0.3306(2) 0.0542(7) Uani 1 1 d .
H12 H 0.6491 0.1333 -0.3870 0.065 Uiso 1 1 calc R
C13 C 0.5815(3) 0.1838(3) -0.2700(2) 0.0543(7) Uani 1 1 d .
H13 H 0.5426 0.2359 -0.2857 0.065 Uiso 1 1 calc R
C14 C 0.5734(3) 0.1689(2) -0.18424(19) 0.0457(6) Uani 1 1 d .
C15 C 0.5144(3) 0.2209(2) -0.10931(19) 0.0446(6) Uani 1 1 d .
N16 N 0.4452(2) 0.30389(18) -0.08904(15) 0.0457(5) Uani 1 1 d .
C17 C 0.4176(3) 0.3166(2) -0.00176(18) 0.0431(6) Uani 1 1 d .
C18 C 0.3546(3) 0.3867(2) 0.06060(19) 0.0445(6) Uani 1 1 d .
C19 C 0.2904(3) 0.4709(2) 0.0522(2) 0.0505(7) Uani 1 1 d .
H19 H 0.2834 0.4873 -0.0022 0.061 Uiso 1 1 calc R
C20 C 0.2386(3) 0.5283(2) 0.1237(2) 0.0532(7) Uani 1 1 d .
H20 H 0.1978 0.5841 0.1179 0.064 Uiso 1 1 calc R
C21 C 0.2469(3) 0.5032(2) 0.2056(2) 0.0478(7) Uani 1 1 d .
C22 C 0.2015(3) 0.5452(2) 0.2903(2) 0.0500(7) Uani 1 1 d .
C23 C 0.1340(3) 0.6278(3) 0.3234(2) 0.0585(8) Uani 1 1 d .
H23 H 0.1092 0.6692 0.2875 0.070 Uiso 1 1 calc R
C24 C 0.1049(3) 0.6468(3) 0.4105(2) 0.0672(9) Uani 1 1 d .
H24 H 0.0599 0.7015 0.4331 0.081 Uiso 1 1 calc R
C25 C 0.1414(3) 0.5859(3) 0.4647(2) 0.0697(9) Uani 1 1 d .
H25 H 0.1199 0.6001 0.5228 0.084 Uiso 1 1 calc R
C26 C 0.2093(3) 0.5044(3) 0.4344(2) 0.0625(8) Uani 1 1 d .
H26 H 0.2340 0.4638 0.4710 0.075 Uiso 1 1 calc R
C27 C 0.2392(3) 0.4855(2) 0.3471(2) 0.0518(7) Uani 1 1 d .
N28 N 0.3050(2) 0.4097(2) 0.30012(16) 0.0548(6) Uani 1 1 d .
H28 H 0.3372 0.3636 0.3208 0.066 Uiso 1 1 calc R
C29 C 0.3105(3) 0.4200(2) 0.21523(19) 0.0465(6) Uani 1 1 d .
C30 C 0.3649(3) 0.3617(2) 0.14315(19) 0.0448(6) Uani 1 1 d .
S31 S 0.44614(7) 0.25562(6) 0.14345(5) 0.0495(2) Uani 1 1 d .
C32 C 0.4700(3) 0.2430(2) 0.03265(18) 0.0446(6) Uani 1 1 d .
C33 C 0.5292(3) 0.1825(2) -0.03527(19) 0.0460(6) Uani 1 1 d .
C34 C 0.4114(3) 0.3696(2) -0.1474(2) 0.0490(7) Uani 1 1 d .
C35 C 0.2787(4) 0.3203(3) -0.2078(3) 0.0805(12) Uani 1 1 d D
C36 C 0.2565(4) 0.3984(3) -0.2646(3) 0.0880(13) Uani 1 1 d .
H36A H 0.3322 0.4165 -0.2883 0.106 Uiso 1 1 calc R
H36B H 0.1881 0.3555 -0.3179 0.106 Uiso 1 1 calc R
C37 C 0.2250(4) 0.5081(3) -0.2125(3) 0.0787(11) Uani 1 1 d .
H37A H 0.2939 0.5527 -0.1600 0.094 Uiso 1 1 calc R
H37B H 0.1495 0.4910 -0.1883 0.094 Uiso 1 1 calc R
C38 C 0.2029(4) 0.5786(3) -0.2725(3) 0.0850(12) Uani 1 1 d .
H38A H 0.2806 0.6007 -0.2926 0.102 Uiso 1 1 calc R
H38B H 0.1389 0.5317 -0.3276 0.102 Uiso 1 1 calc R
C39 C 0.1610(5) 0.6844(4) -0.2233(4) 0.1210(18) Uani 1 1 d .
H39A H 0.1490 0.7255 -0.2646 0.182 Uiso 1 1 calc R
H39B H 0.2246 0.7321 -0.1692 0.182 Uiso 1 1 calc R
H39C H 0.0828 0.6632 -0.2047 0.182 Uiso 1 1 calc R
C40 C 0.2400(4) 0.1984(4) -0.2658(3) 0.0586(11) Uiso 0.67 1 d PD
C40A C 0.1790(8) 0.2615(7) -0.1930(6) 0.056(2) Uiso 0.33 1 d PD
C41 C 0.0916(4) 0.1543(4) -0.2865(3) 0.0972(14) Uani 1 1 d D
C1S C 0.4549(5) 0.3120(5) 0.5358(3) 0.1124(16) Uani 1 1 d .
H1S1 H 0.4857 0.2730 0.5744 0.169 Uiso 1 1 calc R
H1S2 H 0.3641 0.2939 0.5241 0.169 Uiso 1 1 calc R
H1S3 H 0.4871 0.3929 0.5669 0.169 Uiso 1 1 calc R
C2S C 0.4979(3) 0.2754(4) 0.4464(3) 0.0798(11) Uani 1 1 d .
O3S O 0.4742(3) 0.3096(3) 0.3844(2) 0.1159(11) Uani 1 1 d .
O4S O 0.5666(2) 0.2001(2) 0.4405(2) 0.0839(8) Uani 1 1 d .
C5S C 0.6145(4) 0.1620(4) 0.3555(3) 0.0952(13) Uani 1 1 d .
H5S1 H 0.6636 0.2270 0.3455 0.114 Uiso 1 1 calc R
H5S2 H 0.5447 0.1226 0.3026 0.114 Uiso 1 1 calc R
C6S C 0.6950(5) 0.0840(4) 0.3657(5) 0.133(2) Uani 1 1 d .
H6S1 H 0.7287 0.0582 0.3104 0.200 Uiso 1 1 calc R
H6S2 H 0.6453 0.0195 0.3747 0.200 Uiso 1 1 calc R
H6S3 H 0.7633 0.1236 0.4184 0.200 Uiso 1 1 calc R
C7S C 0.8269(4) -0.0206(4) 0.1031(3) 0.0917(12) Uani 1 1 d .
H7S1 H 0.8490 -0.0371 0.1585 0.138 Uiso 1 1 calc R
H7S2 H 0.7364 -0.0369 0.0852 0.138 Uiso 1 1 calc R
H7S3 H 0.8624 0.0586 0.1150 0.138 Uiso 1 1 calc R
C8S C 0.8780(3) -0.0925(3) 0.0268(3) 0.0743(11) Uani 1 1 d .
O9S O 0.8663(3) -0.0923(2) -0.0515(2) 0.0914(8) Uani 1 1 d .
O10S O 0.9417(2) -0.1590(2) 0.05450(18) 0.0798(7) Uani 1 1 d .
C11S C 0.9965(4) -0.2312(4) -0.0141(3) 0.0886(12) Uani 1 1 d .
H11A H 1.0590 -0.1851 -0.0344 0.106 Uiso 1 1 calc R
H11B H 0.9314 -0.2802 -0.0679 0.106 Uiso 1 1 calc R
C12S C 1.0581(4) -0.3023(4) 0.0308(4) 0.1022(15) Uani 1 1 d .
H12A H 1.0962 -0.3512 -0.0132 0.153 Uiso 1 1 calc R
H12B H 0.9953 -0.3480 0.0501 0.153 Uiso 1 1 calc R
H12C H 1.1221 -0.2530 0.0840 0.153 Uiso 1 1 calc R

loop_
_atom_site_aniso_label
_atom_site_aniso_U_11
_atom_site_aniso_U_22
_atom_site_aniso_U_33
_atom_site_aniso_U_23
_atom_site_aniso_U_13
_atom_site_aniso_U_12
S1 0.0669(5) 0.0619(5) 0.0480(4) 0.0303(4) 0.0213(3) 0.0352(4)
C2 0.0494(16) 0.0524(16) 0.0436(15) 0.0232(13) 0.0130(12) 0.0176(13)
C3 0.0492(16) 0.0490(15) 0.0439(15) 0.0199(12) 0.0119(12) 0.0149(13)
N4 0.0617(15) 0.0596(14) 0.0490(14) 0.0287(12) 0.0202(12) 0.0289(12)
C5 0.0503(16) 0.0515(16) 0.0490(16) 0.0179(13) 0.0145(13) 0.0166(13)
C6 0.066(2) 0.0618(19) 0.063(2) 0.0247(16) 0.0215(16) 0.0259(16)
C7 0.075(2) 0.072(2) 0.068(2) 0.0203(18) 0.0285(18) 0.0348(18)
C8 0.083(2) 0.083(2) 0.060(2) 0.0211(18) 0.0323(18) 0.033(2)
C9 0.070(2) 0.071(2) 0.0488(17) 0.0247(15) 0.0207(15) 0.0220(17)
C10 0.0502(16) 0.0524(16) 0.0431(15) 0.0156(13) 0.0127(13) 0.0123(13)
C11 0.0504(16) 0.0524(16) 0.0414(15) 0.0197(12) 0.0118(13) 0.0146(13)
C12 0.0668(19) 0.0635(18) 0.0451(16) 0.0291(14) 0.0178(14) 0.0239(15)
C13 0.0671(19) 0.0597(17) 0.0503(17) 0.0308(14) 0.0154(15) 0.0265(15)
C14 0.0479(15) 0.0481(15) 0.0457(15) 0.0204(13) 0.0089(13) 0.0166(13)
C15 0.0499(16) 0.0457(15) 0.0437(15) 0.0200(12) 0.0089(12) 0.0178(12)
N16 0.0534(13) 0.0472(12) 0.0438(13) 0.0213(10) 0.0099(10) 0.0208(11)
C17 0.0474(15) 0.0452(14) 0.0401(14) 0.0175(12) 0.0076(12) 0.0160(12)
C18 0.0453(15) 0.0436(14) 0.0441(15) 0.0160(12) 0.0041(12) 0.0123(12)
C19 0.0595(18) 0.0521(16) 0.0461(16) 0.0211(13) 0.0079(14) 0.0236(14)
C20 0.0598(18) 0.0524(16) 0.0529(17) 0.0201(14) 0.0092(14) 0.0263(14)
C21 0.0465(16) 0.0465(15) 0.0487(16) 0.0138(13) 0.0060(13) 0.0154(12)
C22 0.0483(16) 0.0492(15) 0.0496(16) 0.0129(13) 0.0094(13) 0.0140(13)
C23 0.0589(19) 0.0608(18) 0.0577(19) 0.0158(15) 0.0138(15) 0.0271(15)
C24 0.066(2) 0.075(2) 0.063(2) 0.0152(17) 0.0200(17) 0.0332(18)
C25 0.073(2) 0.081(2) 0.0540(19) 0.0143(17) 0.0235(17) 0.0258(19)
C26 0.072(2) 0.066(2) 0.0556(19) 0.0228(16) 0.0198(16) 0.0254(17)
C27 0.0543(17) 0.0529(16) 0.0487(16) 0.0152(13) 0.0142(13) 0.0166(14)
N28 0.0671(16) 0.0581(14) 0.0507(14) 0.0245(12) 0.0176(12) 0.0295(13)
C29 0.0509(16) 0.0477(15) 0.0443(15) 0.0183(12) 0.0092(12) 0.0169(13)
C30 0.0471(15) 0.0429(14) 0.0457(15) 0.0156(12) 0.0077(12) 0.0158(12)
S31 0.0598(5) 0.0556(4) 0.0457(4) 0.0251(3) 0.0155(3) 0.0280(3)
C32 0.0489(15) 0.0483(15) 0.0413(14) 0.0185(12) 0.0099(12) 0.0180(13)
C33 0.0510(16) 0.0489(15) 0.0457(15) 0.0214(13) 0.0115(13) 0.0204(13)
C34 0.0559(17) 0.0489(15) 0.0497(16) 0.0273(13) 0.0032(13) 0.0182(13)
C35 0.095(3) 0.0499(18) 0.081(2) 0.0328(17) -0.038(2) 0.0022(17)
C36 0.111(3) 0.063(2) 0.081(3) 0.0399(19) -0.032(2) 0.008(2)
C37 0.076(2) 0.070(2) 0.100(3) 0.053(2) -0.003(2) 0.0152(19)
C38 0.089(3) 0.074(2) 0.104(3) 0.056(2) -0.003(2) 0.018(2)
C39 0.142(4) 0.112(4) 0.156(5) 0.084(4) 0.042(4) 0.071(3)
C41 0.068(2) 0.115(3) 0.096(3) 0.058(3) -0.023(2) -0.020(2)
C1S 0.092(3) 0.142(4) 0.100(4) 0.044(3) 0.018(3) 0.020(3)
C2S 0.061(2) 0.102(3) 0.085(3) 0.049(2) 0.005(2) 0.018(2)
O3S 0.116(2) 0.163(3) 0.114(2) 0.089(2) 0.0214(19) 0.072(2)
O4S 0.0764(17) 0.0945(18) 0.092(2) 0.0534(16) 0.0057(15) 0.0193(15)
C5S 0.086(3) 0.096(3) 0.098(3) 0.034(3) 0.013(3) 0.016(2)
C6S 0.111(4) 0.092(3) 0.194(6) 0.042(4) 0.026(4) 0.037(3)
C7S 0.106(3) 0.087(3) 0.098(3) 0.052(2) 0.013(3) 0.030(2)
C8S 0.070(2) 0.072(2) 0.087(3) 0.053(2) -0.006(2) 0.0039(18)
O9S 0.0931(19) 0.107(2) 0.0880(19) 0.0628(17) -0.0024(15) 0.0198(16)
O10S 0.0898(18) 0.0809(16) 0.0815(17) 0.0477(14) 0.0051(14) 0.0256(14)
C11S 0.082(3) 0.091(3) 0.102(3) 0.053(3) 0.007(2) 0.019(2)
C12S 0.090(3) 0.096(3) 0.132(4) 0.061(3) 0.001(3) 0.027(2)

loop_
_atom_type_symbol
_atom_type_description
_atom_type_scat_dispersion_real
_atom_type_scat_dispersion_imag
_atom_type_scat_source
C C 0.0033 0.0016 'International Tables Vol C Tables 4.2.6.8 and 6.1.1.4'
H H 0.0000 0.0000 'International Tables Vol C Tables 4.2.6.8 and 6.1.1.4'
N N 0.0061 0.0033 'International Tables Vol C Tables 4.2.6.8 and 6.1.1.4'
O O 0.0106 0.0060 'International Tables Vol C Tables 4.2.6.8 and 6.1.1.4'
S S 0.1246 0.1234 'International Tables Vol C Tables 4.2.6.8 and 6.1.1.4'

loop_
_geom_angle_atom_site_label_1
_geom_angle_atom_site_label_2
_geom_angle_atom_site_label_3
_geom_angle
C33 S1 C2 89.85(13)
C3 C2 C14 119.2(2)
C3 C2 S1 126.1(2)
C14 C2 S1 114.6(2)
N4 C3 C2 129.7(2)
N4 C3 C11 109.2(2)
C2 C3 C11 121.1(2)
C5 N4 C3 108.8(2)
C5 N4 H4 125.6
C3 N4 H4 125.6
N4 C5 C6 129.1(3)
N4 C5 C10 109.2(2)
C6 C5 C10 121.8(3)
C7 C6 C5 117.5(3)
C7 C6 H6 121.2
C5 C6 H6 121.2
C6 C7 C8 121.8(3)
C6 C7 H7 119.1
C8 C7 H7 119.1
C7 C8 C9 121.3(3)
C7 C8 H8 119.3
C9 C8 H8 119.3
C8 C9 C10 118.6(3)
C8 C9 H9 120.7
C10 C9 H9 120.7
C9 C10 C5 119.0(3)
C9 C10 C11 134.8(3)
C5 C10 C11 106.2(2)
C12 C11 C3 119.3(3)
C12 C11 C10 134.1(3)
C3 C11 C10 106.6(2)
C13 C12 C11 119.9(3)
C13 C12 H12 120.1
C11 C12 H12 120.1
C12 C13 C14 121.3(3)
C12 C13 H13 119.3
C14 C13 H13 119.3
C2 C14 C13 119.1(3)
C2 C14 C15 108.3(2)
C13 C14 C15 132.6(2)
C33 C15 N16 108.7(2)
C33 C15 C14 114.7(2)
N16 C15 C14 136.6(2)
C17 N16 C15 107.2(2)
C17 N16 C34 126.1(2)
C15 N16 C34 126.6(2)
N16 C17 C32 109.0(2)
N16 C17 C18 136.7(2)
C32 C17 C18 114.3(2)
C30 C18 C19 119.7(2)
C30 C18 C17 108.6(2)
C19 C18 C17 131.7(3)
C20 C19 C18 120.4(3)
C20 C19 H19 119.8
C18 C19 H19 119.8
C19 C20 C21 120.4(3)
C19 C20 H20 119.8
C21 C20 H20 119.8
C20 C21 C29 119.9(3)
C20 C21 C22 133.7(3)
C29 C21 C22 106.4(2)
C23 C22 C27 119.1(3)
C23 C22 C21 134.0(3)
C27 C22 C21 106.9(2)
C24 C23 C22 118.7(3)
C24 C23 H23 120.6
C22 C23 H23 120.6
C23 C24 C25 121.2(3)
C23 C24 H24 119.4
C25 C24 H24 119.4
C26 C25 C24 121.5(3)
C26 C25 H25 119.2
C24 C25 H25 119.2
C25 C26 C27 117.4(3)
C25 C26 H26 121.3
C27 C26 H26 121.3
N28 C27 C26 129.4(3)
N28 C27 C22 108.6(2)
C26 C27 C22 122.0(3)
C29 N28 C27 108.9(2)
C29 N28 H28 125.6
C27 N28 H28 125.6
N28 C29 C30 130.4(2)
N28 C29 C21 109.3(2)
C30 C29 C21 120.3(2)
C29 C30 C18 119.2(2)
C29 C30 S31 126.1(2)
C18 C30 S31 114.6(2)
C32 S31 C30 89.64(13)
C17 C32 C33 107.2(2)
C17 C32 S31 112.9(2)
C33 C32 S31 139.9(2)
C15 C33 C32 107.9(2)
C15 C33 S1 112.5(2)
C32 C33 S1 139.7(2)
N16 C34 C35 113.5(2)
C40A C35 C40 64.0(4)
C40A C35 C34 129.3(5)
C40 C35 C34 119.4(3)
C40A C35 C36 117.1(5)
C40 C35 C36 112.4(3)
C34 C35 C36 107.6(3)
C37 C36 C35 115.7(3)
C37 C36 H36A 108.3
C35 C36 H36A 108.3
C37 C36 H36B 108.3
C35 C36 H36B 108.3
H36A C36 H36B 107.4
C36 C37 C38 112.8(4)
C36 C37 H37A 109.0
C38 C37 H37A 109.0
C36 C37 H37B 109.0
C38 C37 H37B 109.0
H37A C37 H37B 107.8
C39 C38 C37 113.4(4)
C39 C38 H38A 108.9
C37 C38 H38A 108.9
C39 C38 H38B 108.9
C37 C38 H38B 108.9
H38A C38 H38B 107.7
C38 C39 H39A 109.5
C38 C39 H39B 109.5
H39A C39 H39B 109.5
C38 C39 H39C 109.5
H39A C39 H39C 109.5
H39B C39 H39C 109.5
C35 C40 C41 110.6(4)
C35 C40A C41 114.8(6)
C40 C41 C40A 54.1(4)
C2S C1S H1S1 109.5
C2S C1S H1S2 109.5
H1S1 C1S H1S2 109.5
C2S C1S H1S3 109.5
H1S1 C1S H1S3 109.5
H1S2 C1S H1S3 109.5
O3S C2S O4S 121.8(4)
O3S C2S C1S 124.7(4)
O4S C2S C1S 113.5(4)
C2S O4S C5S 116.6(3)
O4S C5S C6S 107.8(4)
O4S C5S H5S1 110.1
C6S C5S H5S1 110.1
O4S C5S H5S2 110.1
C6S C5S H5S2 110.1
H5S1 C5S H5S2 108.5
C5S C6S H6S1 109.5
C5S C6S H6S2 109.5
H6S1 C6S H6S2 109.5
C5S C6S H6S3 109.5
H6S1 C6S H6S3 109.5
H6S2 C6S H6S3 109.5
C8S C7S H7S1 109.5
C8S C7S H7S2 109.5
H7S1 C7S H7S2 109.5
C8S C7S H7S3 109.5
H7S1 C7S H7S3 109.5
H7S2 C7S H7S3 109.5
O9S C8S O10S 122.0(4)
O9S C8S C7S 125.8(3)
O10S C8S C7S 112.1(3)
C8S O10S C11S 116.5(3)
O10S C11S C12S 107.4(4)
O10S C11S H11A 110.2
C12S C11S H11A 110.2
O10S C11S H11B 110.2
C12S C11S H11B 110.2
H11A C11S H11B 108.5
C11S C12S H12A 109.5
C11S C12S H12B 109.5
H12A C12S H12B 109.5
C11S C12S H12C 109.5
H12A C12S H12C 109.5
H12B C12S H12C 109.5

loop_
_geom_bond_atom_site_label_1
_geom_bond_atom_site_label_2
_geom_bond_distance
S1 C33 1.735(3)
S1 C2 1.751(3)
C2 C3 1.390(4)
C2 C14 1.413(4)
C3 N4 1.378(3)
C3 C11 1.407(4)
N4 C5 1.377(4)
N4 H4 0.8600
C5 C6 1.394(4)
C5 C10 1.412(4)
C6 C7 1.372(5)
C6 H6 0.9300
C7 C8 1.383(5)
C7 H7 0.9300
C8 C9 1.383(5)
C8 H8 0.9300
C9 C10 1.398(4)
C9 H9 0.9300
C10 C11 1.444(4)
C11 C12 1.406(4)
C12 C13 1.371(4)
C12 H12 0.9300
C13 C14 1.414(4)
C13 H13 0.9300
C14 C15 1.436(4)
C15 C33 1.389(4)
C15 N16 1.391(3)
N16 C17 1.389(3)
N16 C34 1.474(3)
C17 C32 1.391(4)
C17 C18 1.433(4)
C18 C30 1.411(4)
C18 C19 1.418(4)
C19 C20 1.371(4)
C19 H19 0.9300
C20 C21 1.402(4)
C20 H20 0.9300
C21 C29 1.407(4)
C21 C22 1.440(4)
C22 C23 1.398(4)
C22 C27 1.407(4)
C23 C24 1.383(5)
C23 H23 0.9300
C24 C25 1.385(5)
C24 H24 0.9300
C25 C26 1.383(4)
C25 H25 0.9300
C26 C27 1.389(4)
C26 H26 0.9300
C27 N28 1.387(4)
N28 C29 1.372(4)
N28 H28 0.8600
C29 C30 1.399(4)
C30 S31 1.751(3)
S31 C32 1.731(3)
C32 C33 1.401(4)
C34 C35 1.524(4)
C35 C40A 1.298(8)
C35 C40 1.470(5)
C35 C36 1.558(4)
C36 C37 1.498(6)
C36 H36A 0.9700
C36 H36B 0.9700
C37 C38 1.513(4)
C37 H37A 0.9700
C37 H37B 0.9700
C38 C39 1.505(6)
C38 H38A 0.9700
C38 H38B 0.9700
C39 H39A 0.9600
C39 H39B 0.9600
C39 H39C 0.9600
C40 C41 1.575(6)
C40A C41 1.663(9)
C1S C2S 1.481(6)
C1S H1S1 0.9600
C1S H1S2 0.9600
C1S H1S3 0.9600
C2S O3S 1.195(4)
C2S O4S 1.314(5)
O4S C5S 1.450(5)
C5S C6S 1.477(6)
C5S H5S1 0.9700
C5S H5S2 0.9700
C6S H6S1 0.9600
C6S H6S2 0.9600
C6S H6S3 0.9600
C7S C8S 1.488(6)
C7S H7S1 0.9600
C7S H7S2 0.9600
C7S H7S3 0.9600
C8S O9S 1.205(4)
C8S O10S 1.329(4)
O10S C11S 1.441(5)
C11S C12S 1.508(5)
C11S H11A 0.9700
C11S H11B 0.9700
C12S H12A 0.9600
C12S H12B 0.9600
C12S H12C 0.9600

loop_
_geom_torsion_atom_site_label_1
_geom_torsion_atom_site_label_2
_geom_torsion_atom_site_label_3
_geom_torsion_atom_site_label_4
_geom_torsion
C33 S1 C2 C3 178.6(3)
C33 S1 C2 C14 -1.7(2)
C14 C2 C3 N4 179.1(3)
S1 C2 C3 N4 -1.2(5)
C14 C2 C3 C11 -0.9(4)
S1 C2 C3 C11 178.8(2)
C2 C3 N4 C5 179.8(3)
C11 C3 N4 C5 -0.2(3)
C3 N4 C5 C6 -180.0(3)
C3 N4 C5 C10 -0.2(3)
N4 C5 C6 C7 -179.9(3)
C10 C5 C6 C7 0.4(5)
C5 C6 C7 C8 0.1(5)
C6 C7 C8 C9 -0.5(6)
C7 C8 C9 C10 0.5(5)
C8 C9 C10 C5 0.0(5)
C8 C9 C10 C11 179.0(3)
N4 C5 C10 C9 179.8(3)
C6 C5 C10 C9 -0.4(4)
N4 C5 C10 C11 0.5(3)
C6 C5 C10 C11 -179.7(3)
N4 C3 C11 C12 -179.6(3)
C2 C3 C11 C12 0.4(4)
N4 C3 C11 C10 0.5(3)
C2 C3 C11 C10 -179.5(3)
C9 C10 C11 C12 0.4(6)
C5 C10 C11 C12 179.5(3)
C9 C10 C11 C3 -179.8(3)
C5 C10 C11 C3 -0.6(3)
C3 C11 C12 C13 0.4(4)
C10 C11 C12 C13 -179.8(3)
C11 C12 C13 C14 -0.7(5)
C3 C2 C14 C13 0.6(4)
S1 C2 C14 C13 -179.2(2)
C3 C2 C14 C15 -178.9(2)
S1 C2 C14 C15 1.4(3)
C12 C13 C14 C2 0.2(4)
C12 C13 C14 C15 179.5(3)
C2 C14 C15 C33 -0.2(3)
C13 C14 C15 C33 -179.5(3)
C2 C14 C15 N16 178.6(3)
C13 C14 C15 N16 -0.8(6)
C33 C15 N16 C17 0.1(3)
C14 C15 N16 C17 -178.7(3)
C33 C15 N16 C34 177.9(2)
C14 C15 N16 C34 -0.8(5)
C15 N16 C17 C32 0.5(3)
C34 N16 C17 C32 -177.3(2)
C15 N16 C17 C18 178.0(3)
C34 N16 C17 C18 0.2(5)
N16 C17 C18 C30 -176.6(3)
C32 C17 C18 C30 0.8(3)
N16 C17 C18 C19 2.5(5)
C32 C17 C18 C19 179.9(3)
C30 C18 C19 C20 0.1(4)
C17 C18 C19 C20 -179.0(3)
C18 C19 C20 C21 -0.9(4)
C19 C20 C21 C29 1.0(4)
C19 C20 C21 C22 -178.5(3)
C20 C21 C22 C23 -1.3(6)
C29 C21 C22 C23 179.1(3)
C20 C21 C22 C27 179.5(3)
C29 C21 C22 C27 -0.1(3)
C27 C22 C23 C24 -1.0(4)
C21 C22 C23 C24 179.8(3)
C22 C23 C24 C25 0.1(5)
C23 C24 C25 C26 0.5(5)
C24 C25 C26 C27 -0.2(5)
C25 C26 C27 N28 -179.7(3)
C25 C26 C27 C22 -0.8(5)
C23 C22 C27 N28 -179.5(3)
C21 C22 C27 N28 -0.1(3)
C23 C22 C27 C26 1.4(5)
C21 C22 C27 C26 -179.3(3)
C26 C27 N28 C29 179.4(3)
C22 C27 N28 C29 0.3(3)
C27 N28 C29 C30 -179.2(3)
C27 N28 C29 C21 -0.4(3)
C20 C21 C29 N28 -179.3(3)
C22 C21 C29 N28 0.3(3)
C20 C21 C29 C30 -0.4(4)
C22 C21 C29 C30 179.3(3)
N28 C29 C30 C18 178.3(3)
C21 C29 C30 C18 -0.4(4)
N28 C29 C30 S31 -0.8(5)
C21 C29 C30 S31 -179.6(2)
C19 C18 C30 C29 0.6(4)
C17 C18 C30 C29 179.9(2)
C19 C18 C30 S31 179.8(2)
C17 C18 C30 S31 -0.9(3)
C29 C30 S31 C32 179.8(3)
C18 C30 S31 C32 0.6(2)
N16 C17 C32 C33 -1.0(3)
C18 C17 C32 C33 -179.1(2)
N16 C17 C32 S31 177.79(18)
C18 C17 C32 S31 -0.3(3)
C30 S31 C32 C17 -0.2(2)
C30 S31 C32 C33 178.0(4)
N16 C15 C33 C32 -0.7(3)
C14 C15 C33 C32 178.4(2)
N16 C15 C33 S1 179.82(18)
C14 C15 C33 S1 -1.1(3)
C17 C32 C33 C15 1.0(3)
S31 C32 C33 C15 -177.2(3)
C17 C32 C33 S1 -179.7(3)
S31 C32 C33 S1 2.1(6)
C2 S1 C33 C15 1.6(2)
C2 S1 C33 C32 -177.7(4)
C17 N16 C34 C35 -85.6(4)
C15 N16 C34 C35 96.9(3)
N16 C34 C35 C40A 28.5(7)
N16 C34 C35 C40 -50.6(5)
N16 C34 C35 C36 179.8(3)
C40A C35 C36 C37 77.1(6)
C40 C35 C36 C37 148.3(4)
C34 C35 C36 C37 -78.2(4)
C35 C36 C37 C38 -179.2(3)
C36 C37 C38 C39 175.4(4)
C40A C35 C40 C41 33.1(5)
C34 C35 C40 C41 155.3(3)
C36 C35 C40 C41 -77.2(5)
C40 C35 C40A C41 -32.2(5)
C34 C35 C40A C41 -140.1(5)
C36 C35 C40A C41 70.9(7)
C35 C40 C41 C40A -28.2(4)
C35 C40A C41 C40 33.5(5)
O3S C2S O4S C5S 1.2(6)
C1S C2S O4S C5S -178.7(4)
C2S O4S C5S C6S 176.5(3)
O9S C8S O10S C11S 0.1(5)
C7S C8S O10S C11S -179.3(3)
C8S O10S C11S C12S -177.4(3)
